data_4300401
loop_
_publ_author_name
'Wei Lai'
'Steven M. Berry'
'Deborah C. Bebout'
'Raymond J. Butcher'

_publ_section_title
;
Investigation of Group 12 Metal Complexes with a Tridentate SNS Ligand by
X-ray Crystallography and 1H NMR Spectroscopy
;
_journal_name_full 'Inorganic Chemistry'
_journal_page_first 571
_journal_page_last 581
_journal_paper_doi 10.1021/ic051091+
_journal_volume 45
_journal_year 2006
_chemical_formula_sum 'C18 H26 Cd Cl2 N2 O8 S4'
_chemical_formula_weight 709.95
_space_group_IT_number 54
_space_group_name_Hall '-P 2a 2ac'
_space_group_name_H-M_alt 'P c c a'
_symmetry_cell_setting orthorhombic
_symmetry_space_group_name_Hall '-P 2a 2ac'
_symmetry_space_group_name_H-M 'P c c a'
_cell_angle_alpha 90.00
_cell_angle_beta 90.00
_cell_angle_gamma 90.00
_cell_formula_units_Z 8
_cell_length_a 14.2898(19)
_cell_length_b 13.5492(17)
_cell_length_c 27.536(4)
_cell_measurement_temperature 103(2)
_cell_volume 5331.4(12)
_diffrn_ambient_temperature 103(2)
_exptl_crystal_density_diffrn 1.769
_cod_depositor_comments
;
The following automatic conversions were performed:
'_symmetry_cell_setting' value 'Orthorhombic' changed to 'orthorhombic'
according to '/home/saulius/struct/CIF-dictionaries/cif_core.dic'
dictionary named 'cif_core.dic' version 2.4.1 from 2010-06-29.

Automatic conversion script
Id: cif_fix_enum 1527 2010-12-29 10:47:43Z saulius 
;
_cod_database_code 4300401

loop_
_symmetry_equiv_pos_as_xyz
'x, y, z'
'-x+1/2, -y, z'
'-x, y, -z+1/2'
'x+1/2, -y, -z+1/2'
'-x, -y, -z'
'x-1/2, y, -z'
'x, -y, z-1/2'
'-x-1/2, y, z-1/2'

loop_
_atom_site_label
_atom_site_type_symbol
_atom_site_fract_x
_atom_site_fract_y
_atom_site_fract_z
_atom_site_U_iso_or_equiv
_atom_site_adp_type
_atom_site_occupancy
_atom_site_symmetry_multiplicity
_atom_site_calc_flag
_atom_site_refinement_flags
_atom_site_disorder_assembly
_atom_site_disorder_group
Cd1 Cd 0.7500 0.5000 0.634868(7) 0.01754(6) Uani 1 2 d S . .
Cd2 Cd 0.2500 0.0000 0.627803(7) 0.01819(6) Uani 1 2 d S . .
Cl1 Cl 0.37249(3) 0.26361(3) 0.505758(16) 0.02088(10) Uani 1 1 d . . .
Cl2 Cl 0.5000 0.36002(4) 0.7500 0.02263(14) Uani 1 2 d S . .
Cl3 Cl 1.0000 0.11748(4) 0.7500 0.02062(14) Uani 1 2 d S . .
S1A S 0.87765(3) 0.41725(3) 0.695066(17) 0.02143(11) Uani 1 1 d . . .
S2A S 0.59836(3) 0.48564(3) 0.574643(17) 0.02040(10) Uani 1 1 d . . .
S1B S 0.37069(3) 0.09423(3) 0.686227(18) 0.02257(11) Uani 1 1 d . . .
S2B S 0.09539(3) -0.00126(3) 0.569206(17) 0.02153(10) Uani 1 1 d . . .
O11 O 0.35233(12) 0.28678(13) 0.45615(5) 0.0517(5) Uani 1 1 d . . .
O12 O 0.30560(11) 0.19455(11) 0.52438(6) 0.0435(4) Uani 1 1 d . . .
O13 O 0.46543(10) 0.22249(11) 0.50929(6) 0.0382(4) Uani 1 1 d . . .
O14 O 0.36874(10) 0.35234(10) 0.53464(6) 0.0378(4) Uani 1 1 d . . .
O21 O 0.43787(10) 0.41930(10) 0.72123(6) 0.0424(4) Uani 1 1 d . . .
O22 O 0.44751(14) 0.29937(15) 0.78213(6) 0.0758(7) Uani 1 1 d . . .
O31 O 0.94390(11) 0.17824(13) 0.78119(6) 0.0539(5) Uani 1 1 d . . .
O32 O 0.93961(10) 0.05796(10) 0.72037(5) 0.0383(4) Uani 1 1 d . . .
N1A N 0.71419(11) 0.33031(10) 0.63339(5) 0.0164(3) Uani 1 1 d . . .
N1B N 0.20144(11) 0.16688(11) 0.62409(5) 0.0180(3) Uani 1 1 d . . .
C1A C 0.81645(15) 0.38337(14) 0.75016(7) 0.0273(4) Uani 1 1 d . . .
H1AA H 0.8467 0.3257 0.7648 0.041 Uiso 1 1 calc R . .
H1AB H 0.7512 0.3674 0.7424 0.041 Uiso 1 1 calc R . .
H1AC H 0.8182 0.4387 0.7731 0.041 Uiso 1 1 calc R . .
C2A C 0.87435(13) 0.30155(13) 0.66216(7) 0.0237(4) Uani 1 1 d . . .
H2AA H 0.9140 0.3087 0.6329 0.028 Uiso 1 1 calc R . .
H2AB H 0.9036 0.2504 0.6828 0.028 Uiso 1 1 calc R . .
C3A C 0.78000(13) 0.26383(13) 0.64621(7) 0.0182(4) Uani 1 1 d . . .
C4A C 0.76459(14) 0.16301(14) 0.64188(7) 0.0256(4) Uani 1 1 d . . .
H4AA H 0.8102 0.1171 0.6528 0.031 Uiso 1 1 calc R . .
C5A C 0.68147(15) 0.13044(14) 0.62138(7) 0.0291(5) Uani 1 1 d . . .
H5AA H 0.6705 0.0619 0.6169 0.035 Uiso 1 1 calc R . .
C6A C 0.61436(14) 0.19912(13) 0.60743(7) 0.0242(4) Uani 1 1 d . . .
H6AA H 0.5575 0.1782 0.5928 0.029 Uiso 1 1 calc R . .
C7A C 0.63178(13) 0.29874(13) 0.61519(6) 0.0182(4) Uani 1 1 d . . .
C8A C 0.55671(13) 0.37559(12) 0.60569(7) 0.0204(4) Uani 1 1 d . . .
H8AA H 0.5288 0.3954 0.6371 0.024 Uiso 1 1 calc R . .
H8AB H 0.5066 0.3451 0.5859 0.024 Uiso 1 1 calc R . .
C9A C 0.63484(15) 0.43106(15) 0.51767(7) 0.0287(5) Uani 1 1 d . . .
H9AA H 0.5817 0.3968 0.5028 0.043 Uiso 1 1 calc R . .
H9AB H 0.6855 0.3838 0.5237 0.043 Uiso 1 1 calc R . .
H9AC H 0.6571 0.4830 0.4958 0.043 Uiso 1 1 calc R . .
C1B C 0.30560(14) 0.12396(14) 0.74063(7) 0.0271(4) Uani 1 1 d . . .
H1BA H 0.3336 0.1818 0.7563 0.041 Uiso 1 1 calc R . .
H1BB H 0.3075 0.0677 0.7630 0.041 Uiso 1 1 calc R . .
H1BC H 0.2405 0.1385 0.7320 0.041 Uiso 1 1 calc R . .
C2B C 0.36012(13) 0.20857(13) 0.65248(7) 0.0247(4) Uani 1 1 d . . .
H2BA H 0.3857 0.2624 0.6728 0.030 Uiso 1 1 calc R . .
H2BB H 0.4004 0.2035 0.6233 0.030 Uiso 1 1 calc R . .
C3B C 0.26336(13) 0.23867(14) 0.63610(6) 0.0198(4) Uani 1 1 d . . .
C4B C 0.24164(14) 0.33773(14) 0.62999(7) 0.0256(5) Uani 1 1 d . . .
H4BA H 0.2841 0.3874 0.6404 0.031 Uiso 1 1 calc R . .
C5B C 0.15722(15) 0.36344(14) 0.60852(7) 0.0278(5) Uani 1 1 d . . .
H5BA H 0.1422 0.4308 0.6030 0.033 Uiso 1 1 calc R . .
C6B C 0.09526(14) 0.28978(13) 0.59526(7) 0.0232(4) Uani 1 1 d . . .
H6BA H 0.0377 0.3057 0.5799 0.028 Uiso 1 1 calc R . .
C7B C 0.11854(13) 0.19213(13) 0.60485(6) 0.0196(4) Uani 1 1 d . . .
C8B C 0.04779(13) 0.11042(13) 0.59641(7) 0.0225(4) Uani 1 1 d . . .
H8BA H -0.0024 0.1360 0.5751 0.027 Uiso 1 1 calc R . .
H8BB H 0.0189 0.0930 0.6279 0.027 Uiso 1 1 calc R . .
C9B C 0.12461(14) 0.04250(14) 0.50877(7) 0.0262(4) Uani 1 1 d . . .
H9BA H 0.0683 0.0686 0.4931 0.039 Uiso 1 1 calc R . .
H9BB H 0.1496 -0.0123 0.4895 0.039 Uiso 1 1 calc R . .
H9BC H 0.1718 0.0948 0.5111 0.039 Uiso 1 1 calc R . .

loop_
_atom_site_aniso_label
_atom_site_aniso_U_11
_atom_site_aniso_U_22
_atom_site_aniso_U_33
_atom_site_aniso_U_23
_atom_site_aniso_U_13
_atom_site_aniso_U_12
Cd1 0.01938(11) 0.01595(9) 0.01728(10) 0.000 0.000 -0.00172(7)
Cd2 0.01800(11) 0.01800(10) 0.01859(10) 0.000 0.000 0.00088(8)
Cl1 0.0204(2) 0.0248(2) 0.0174(2) 0.00331(18) 0.00005(19) -0.00180(18)
Cl2 0.0237(3) 0.0244(3) 0.0198(3) 0.000 0.0041(3) 0.000
Cl3 0.0172(3) 0.0238(3) 0.0209(3) 0.000 -0.0015(3) 0.000
S1A 0.0202(3) 0.0250(2) 0.0191(2) 0.00224(19) -0.0019(2) -0.00290(19)
S2A 0.0224(2) 0.0186(2) 0.0202(2) -0.00015(18) -0.00413(19) 0.00101(18)
S1B 0.0180(2) 0.0261(2) 0.0237(3) -0.00211(19) -0.0018(2) 0.0006(2)
S2B 0.0211(2) 0.0235(2) 0.0201(2) 0.0004(2) -0.00403(19) -0.0019(2)
O11 0.0582(11) 0.0795(12) 0.0173(8) 0.0108(8) -0.0092(8) -0.0023(10)
O12 0.0373(9) 0.0374(8) 0.0557(11) 0.0041(8) 0.0149(8) -0.0157(7)
O13 0.0252(8) 0.0444(8) 0.0451(10) -0.0034(8) 0.0003(7) 0.0097(7)
O14 0.0359(9) 0.0321(8) 0.0453(10) -0.0111(7) -0.0035(8) 0.0029(7)
O21 0.0310(9) 0.0354(8) 0.0607(11) -0.0083(8) -0.0216(8) 0.0118(7)
O22 0.0900(15) 0.1112(16) 0.0260(10) 0.0159(10) -0.0068(10) -0.0774(13)
O31 0.0406(10) 0.0814(13) 0.0398(10) -0.0271(9) -0.0084(8) 0.0313(9)
O32 0.0330(9) 0.0337(8) 0.0481(10) -0.0082(7) -0.0169(8) -0.0063(7)
N1A 0.0180(8) 0.0176(7) 0.0136(8) -0.0012(6) 0.0026(6) 0.0003(6)
N1B 0.0185(9) 0.0199(8) 0.0156(8) 0.0005(6) 0.0029(6) 0.0005(6)
C1A 0.0354(12) 0.0281(10) 0.0186(10) 0.0023(8) 0.0008(9) -0.0025(9)
C2A 0.0220(10) 0.0266(9) 0.0227(10) -0.0015(8) -0.0016(9) 0.0054(8)
C3A 0.0207(10) 0.0211(9) 0.0128(9) 0.0009(7) 0.0029(8) 0.0015(7)
C4A 0.0326(12) 0.0217(9) 0.0224(10) 0.0014(8) 0.0023(9) 0.0083(8)
C5A 0.0371(13) 0.0179(9) 0.0322(12) -0.0007(8) 0.0019(10) -0.0022(9)
C6A 0.0247(11) 0.0240(9) 0.0238(11) -0.0004(8) 0.0010(9) -0.0052(8)
C7A 0.0191(10) 0.0221(9) 0.0135(9) 0.0006(7) 0.0017(8) -0.0005(8)
C8A 0.0199(10) 0.0214(9) 0.0199(10) 0.0011(8) 0.0006(8) -0.0015(8)
C9A 0.0367(12) 0.0321(10) 0.0173(10) -0.0003(8) 0.0007(9) -0.0027(9)
C1B 0.0308(12) 0.0286(10) 0.0220(11) -0.0016(8) -0.0007(9) -0.0014(9)
C2B 0.0207(10) 0.0258(9) 0.0276(11) 0.0002(8) 0.0010(9) -0.0066(8)
C3B 0.0226(11) 0.0235(9) 0.0131(9) -0.0013(7) 0.0056(8) -0.0012(8)
C4B 0.0354(13) 0.0224(10) 0.0191(10) -0.0019(7) 0.0051(9) -0.0052(9)
C5B 0.0396(13) 0.0217(10) 0.0221(11) 0.0022(8) 0.0056(9) 0.0053(9)
C6B 0.0249(11) 0.0284(10) 0.0162(10) 0.0020(8) 0.0023(8) 0.0055(8)
C7B 0.0203(10) 0.0255(9) 0.0131(9) -0.0009(7) 0.0043(8) 0.0014(8)
C8B 0.0189(10) 0.0275(10) 0.0210(10) 0.0011(8) 0.0002(8) 0.0007(8)
C9B 0.0256(11) 0.0318(10) 0.0212(11) 0.0004(8) -0.0023(9) 0.0005(9)

loop_
_geom_bond_atom_site_label_1
_geom_bond_atom_site_label_2
_geom_bond_distance
_geom_bond_site_symmetry_2
_geom_bond_publ_flag
Cd1 N1A 2.3558(14) 2_665 ?
Cd1 N1A 2.3558(14) . ?
Cd1 S1A 2.7077(5) . ?
Cd1 S1A 2.7077(5) 2_665 ?
Cd1 S2A 2.7356(6) . ?
Cd1 S2A 2.7356(6) 2_665 ?
Cd2 N1B 2.3673(15) . ?
Cd2 N1B 2.3673(15) 2 ?
Cd2 S1B 2.6819(5) . ?
Cd2 S1B 2.6819(5) 2 ?
Cd2 S2B 2.7359(5) . ?
Cd2 S2B 2.7359(6) 2 ?
Cl1 O11 1.4310(15) . ?
Cl1 O12 1.4325(14) . ?
Cl1 O14 1.4425(14) . ?
Cl1 O13 1.4436(15) . ?
Cl2 O22 1.4214(16) 3_656 ?
Cl2 O22 1.4214(16) . ?
Cl2 O21 1.4356(14) 3_656 ?
Cl2 O21 1.4356(14) . ?
Cl3 O31 1.4346(15) 3_756 ?
Cl3 O31 1.4346(15) . ?
Cl3 O32 1.4356(14) . ?
Cl3 O32 1.4356(14) 3_756 ?
S1A C1A 1.8102(19) . ?
S1A C2A 1.8112(18) . ?
S2A C9A 1.8110(19) . ?
S2A C8A 1.8189(18) . ?
S1B C1B 1.809(2) . ?
S1B C2B 1.8128(19) . ?
S2B C9B 1.8153(19) . ?
S2B C8B 1.8202(18) . ?
N1A C3A 1.349(2) . ?
N1A C7A 1.349(2) . ?
N1B C7B 1.342(2) . ?
N1B C3B 1.356(2) . ?
C1A H1AA 0.9800 . ?
C1A H1AB 0.9800 . ?
C1A H1AC 0.9800 . ?
C2A C3A 1.507(3) . ?
C2A H2AA 0.9900 . ?
C2A H2AB 0.9900 . ?
C3A C4A 1.389(3) . ?
C4A C5A 1.387(3) . ?
C4A H4AA 0.9500 . ?
C5A C6A 1.390(3) . ?
C5A H5AA 0.9500 . ?
C6A C7A 1.389(2) . ?
C6A H6AA 0.9500 . ?
C7A C8A 1.518(2) . ?
C8A H8AA 0.9900 . ?
C8A H8AB 0.9900 . ?
C9A H9AA 0.9800 . ?
C9A H9AB 0.9800 . ?
C9A H9AC 0.9800 . ?
C1B H1BA 0.9800 . ?
C1B H1BB 0.9800 . ?
C1B H1BC 0.9800 . ?
C2B C3B 1.511(3) . ?
C2B H2BA 0.9900 . ?
C2B H2BB 0.9900 . ?
C3B C4B 1.388(3) . ?
C4B C5B 1.388(3) . ?
C4B H4BA 0.9500 . ?
C5B C6B 1.383(3) . ?
C5B H5BA 0.9500 . ?
C6B C7B 1.390(2) . ?
C6B H6BA 0.9500 . ?
C7B C8B 1.517(2) . ?
C8B H8BA 0.9900 . ?
C8B H8BB 0.9900 . ?
C9B H9BA 0.9800 . ?
C9B H9BB 0.9800 . ?
C9B H9BC 0.9800 . ?
